data_7113677
loop_
_publ_author_name
'Lo, Kenneth Kam-Wing'
'Tsang, Keith Hing-Kit'
'Hui, Wai-Ki'
'Zhu, Nianyong'

_publ_section_title
;
 Luminescent rhenium(I) diimine indole conjugates -- photophysical,
 electrochemical and protein-binding properties
;
_journal_coden_ASTM CHCOFS
_journal_issue 21
_journal_name_full
;
 Chemical Communications (Cambridge, United Kingdom)
;
_journal_page_first 2704
_journal_page_last 2705
_journal_paper_doi 10.1039/b306914a
_journal_year 2003
_chemical_formula_moiety 'C36 H30 F3 O8 Re1 S1'
_chemical_formula_sum 'C36 H31 F3 N5 O7 Re S'
_chemical_formula_weight 920.92
_space_group_IT_number 14
_symmetry_cell_setting monoclinic
_symmetry_space_group_name_Hall '-P 2ybc'
_symmetry_space_group_name_H-M 'P 1 21/c 1'
_atom_sites_solution_hydrogens geom
_atom_sites_solution_primary direct
_atom_sites_solution_secondary difmap
_audit_creation_method SHELXL-97
_cell_angle_alpha 90.00
_cell_angle_beta 97.33(3)
_cell_angle_gamma 90.00
_cell_formula_units_Z 4
_cell_length_a 11.670(2)
_cell_length_b 9.570(2)
_cell_length_c 32.349(7)
_cell_measurement_reflns_used 0
_cell_measurement_temperature 253(2)
_cell_measurement_theta_max 0
_cell_measurement_theta_min 0
_cell_volume 3583.3(13)
_computing_molecular_graphics 'Ortep-3 for Windows (Farrugia, 1997)'
_computing_publication_material 'WinGX publication routines (Farrugia, 1999)'
_computing_structure_refinement 'SHELXL-97 (Sheldrick, 1997)'
_computing_structure_solution 'SHELXS-97 (Sheldrick, 1997)'
_diffrn_ambient_temperature 253(2)
_diffrn_measured_fraction_theta_full 0.895
_diffrn_measured_fraction_theta_max 0.895
_diffrn_radiation_monochromator graphite
_diffrn_radiation_source 'fine-focus sealed tube'
_diffrn_radiation_type MoK\a
_diffrn_radiation_wavelength 0.71069
_diffrn_reflns_av_R_equivalents 0.0625
_diffrn_reflns_av_sigmaI/netI 0.0924
_diffrn_reflns_limit_h_max 13
_diffrn_reflns_limit_h_min -13
_diffrn_reflns_limit_k_max 11
_diffrn_reflns_limit_k_min -11
_diffrn_reflns_limit_l_max 38
_diffrn_reflns_limit_l_min -38
_diffrn_reflns_number 17513
_diffrn_reflns_theta_full 25.34
_diffrn_reflns_theta_max 25.34
_diffrn_reflns_theta_min 1.76
_exptl_absorpt_coefficient_mu 3.521
_exptl_absorpt_correction_type none
_exptl_crystal_colour yellow
_exptl_crystal_density_diffrn 1.707
_exptl_crystal_density_method 'not measured'
_exptl_crystal_description prism
_exptl_crystal_F_000 1824
_exptl_crystal_size_max 0.2
_exptl_crystal_size_mid 0.2
_exptl_crystal_size_min 0.1
_refine_diff_density_max 0.758
_refine_diff_density_min -0.800
_refine_diff_density_rms 0.101
_refine_ls_extinction_method none
_refine_ls_goodness_of_fit_ref 0.815
_refine_ls_hydrogen_treatment mixed
_refine_ls_matrix_type full
_refine_ls_number_parameters 486
_refine_ls_number_reflns 5870
_refine_ls_number_restraints 0
_refine_ls_restrained_S_all 0.815
_refine_ls_R_factor_all 0.0511
_refine_ls_R_factor_gt 0.0331
_refine_ls_shift/su_max 0.003
_refine_ls_shift/su_mean 0.000
_refine_ls_structure_factor_coef Fsqd
_refine_ls_weighting_details 'calc w=1/[\s^2^(Fo^2^)+(0.0000P)^2^+0.0000P] where P=(Fo^2^+2Fc^2^)/3'
_refine_ls_weighting_scheme calc
_refine_ls_wR_factor_gt 0.0716
_refine_ls_wR_factor_ref 0.0754
_reflns_number_gt 4152
_reflns_number_total 5870
_reflns_threshold_expression >2sigma(I)
_cod_duplicate_entry 7104865
_cod_data_source_file b306914a.txt
_cod_data_source_block mar785
_cod_original_cell_volume 3583.3(12)
_cod_original_sg_symbol_H-M 'P 21/c'
_cod_database_code 7113677

loop_
_symmetry_equiv_pos_as_xyz
'x, y, z'
'-x, y+1/2, -z+1/2'
'-x, -y, -z'
'x, -y-1/2, z-1/2'

loop_
_atom_site_label
_atom_site_type_symbol
_atom_site_fract_x
_atom_site_fract_y
_atom_site_fract_z
_atom_site_U_iso_or_equiv
_atom_site_adp_type
_atom_site_occupancy
_atom_site_symmetry_multiplicity
_atom_site_calc_flag
_atom_site_refinement_flags
Re1 Re 0.124928(17) 0.23528(2) 0.431948(6) 0.03455(8) Uani 1 1 d .
O1 O 0.2683(4) 0.4403(4) 0.49033(11) 0.0575(12) Uani 1 1 d .
O2 O -0.0269(4) 0.2147(5) 0.50244(13) 0.0656(12) Uani 1 1 d .
O3 O -0.0254(4) 0.4836(5) 0.39745(15) 0.0769(16) Uani 1 1 d .
N1 N 0.2456(4) 0.2322(4) 0.38579(12) 0.0376(10) Uani 1 1 d .
N2 N 0.2428(3) 0.0628(4) 0.45075(11) 0.0335(10) Uani 1 1 d .
N3 N 0.0198(3) 0.0794(4) 0.39095(11) 0.0357(10) Uani 1 1 d .
N4 N -0.2353(4) -0.3135(5) 0.38546(12) 0.0396(11) Uani 1 1 d .
N5 N -0.5824(5) -0.2322(5) 0.31081(13) 0.0524(13) Uani 1 1 d .
H5 H -0.5988 -0.1752 0.2903 0.063 Uiso 1 1 calc R
C1 C 0.2168(5) 0.3634(6) 0.46810(16) 0.0462(14) Uani 1 1 d .
C2 C 0.0302(5) 0.2216(5) 0.47490(17) 0.0438(14) Uani 1 1 d .
C3 C 0.0298(5) 0.3900(6) 0.41016(17) 0.0512(15) Uani 1 1 d .
C4 C 0.2444(5) 0.3152(6) 0.35272(14) 0.0469(15) Uani 1 1 d .
H4 H 0.1862 0.3819 0.3483 0.056 Uiso 1 1 calc R
C5 C 0.3248(6) 0.3092(6) 0.32416(15) 0.0505(16) Uani 1 1 d .
C6 C 0.4158(6) 0.2155(6) 0.33148(16) 0.0527(16) Uani 1 1 d .
C7 C 0.4198(5) 0.1261(6) 0.36710(15) 0.0474(15) Uani 1 1 d .
C8 C 0.3331(4) 0.1368(5) 0.39217(14) 0.0369(12) Uani 1 1 d .
C9 C 0.3308(4) 0.0467(5) 0.42790(14) 0.0359(12) Uani 1 1 d .
C10 C 0.4197(4) -0.0499(6) 0.43828(16) 0.0432(13) Uani 1 1 d .
C11 C 0.4145(5) -0.1348(5) 0.47444(16) 0.0439(14) Uani 1 1 d .
C12 C 0.3231(5) -0.1183(5) 0.49637(15) 0.0439(14) Uani 1 1 d .
C13 C 0.2396(4) -0.0172(5) 0.48403(13) 0.0348(12) Uani 1 1 d .
H13 H 0.1790 -0.0054 0.4998 0.042 Uiso 1 1 calc R
C14 C 0.5094(5) 0.0257(6) 0.37794(18) 0.0575(17) Uani 1 1 d .
H14 H 0.5686 0.0171 0.3614 0.069 Uiso 1 1 calc R
C15 C 0.5098(5) -0.0571(6) 0.41187(18) 0.0532(16) Uani 1 1 d .
H15 H 0.5699 -0.1203 0.4183 0.064 Uiso 1 1 calc R
C16 C 0.3072(6) 0.4047(6) 0.28646(16) 0.073(2) Uani 1 1 d .
H16A H 0.3767 0.4569 0.2847 0.109 Uiso 1 1 calc R
H16B H 0.2448 0.4680 0.2891 0.109 Uiso 1 1 calc R
H16C H 0.2891 0.3496 0.2617 0.109 Uiso 1 1 calc R
C17 C 0.5063(6) 0.2035(7) 0.30236(19) 0.081(2) Uani 1 1 d .
H17A H 0.4887 0.1253 0.2840 0.121 Uiso 1 1 calc R
H17B H 0.5807 0.1899 0.3183 0.121 Uiso 1 1 calc R
H17C H 0.5073 0.2875 0.2862 0.121 Uiso 1 1 calc R
C18 C 0.5088(5) -0.2395(5) 0.4879(2) 0.0612(18) Uani 1 1 d .
H18A H 0.5177 -0.2491 0.5176 0.092 Uiso 1 1 calc R
H18B H 0.5802 -0.2075 0.4793 0.092 Uiso 1 1 calc R
H18C H 0.4886 -0.3282 0.4752 0.092 Uiso 1 1 calc R
C19 C 0.3079(5) -0.2050(6) 0.53431(17) 0.0580(17) Uani 1 1 d .
H19A H 0.2934 -0.3004 0.5261 0.087 Uiso 1 1 calc R
H19B H 0.2438 -0.1697 0.5470 0.087 Uiso 1 1 calc R
H19C H 0.3769 -0.2000 0.5539 0.087 Uiso 1 1 calc R
C20 C -0.0484(4) -0.0128(5) 0.40697(14) 0.0355(12) Uani 1 1 d .
H20 H -0.0471 -0.0153 0.4358 0.043 Uiso 1 1 calc R
C21 C -0.1208(4) -0.1046(5) 0.38325(14) 0.0377(12) Uani 1 1 d .
C22 C -0.1199(5) -0.1007(6) 0.34045(15) 0.0476(15) Uani 1 1 d .
H22 H -0.1679 -0.1597 0.3232 0.057 Uiso 1 1 calc R
C23 C -0.0478(5) -0.0089(6) 0.32368(15) 0.0545(16) Uani 1 1 d .
H23 H -0.0459 -0.0065 0.2950 0.065 Uiso 1 1 calc R
C24 C 0.0210(5) 0.0787(6) 0.34924(14) 0.0460(14) Uani 1 1 d .
H24 H 0.0701 0.1396 0.3376 0.055 Uiso 1 1 calc R
C25 C -0.1929(4) -0.1995(5) 0.40574(14) 0.0357(12) Uani 1 1 d .
C26 C -0.3019(4) -0.4195(5) 0.40405(15) 0.0410(13) Uani 1 1 d .
H26A H -0.3402 -0.3773 0.4259 0.049 Uiso 1 1 calc R
H26B H -0.2502 -0.4913 0.4167 0.049 Uiso 1 1 calc R
C27 C -0.3921(4) -0.4858(5) 0.37161(15) 0.0455(14) Uani 1 1 d .
H27A H -0.3532 -0.5239 0.3494 0.055 Uiso 1 1 calc R
H27B H -0.4280 -0.5630 0.3845 0.055 Uiso 1 1 calc R
C28 C -0.4841(5) -0.3889(6) 0.35317(15) 0.0427(13) Uani 1 1 d .
C29 C -0.4826(5) -0.3101(6) 0.31853(16) 0.0527(15) Uani 1 1 d .
H29 H -0.4225 -0.3086 0.3022 0.063 Uiso 1 1 calc R
C30 C -0.5922(4) -0.3594(5) 0.36876(14) 0.0377(13) Uani 1 1 d .
C31 C -0.6511(5) -0.2605(6) 0.34114(17) 0.0488(15) Uani 1 1 d .
C32 C -0.7572(5) -0.2071(6) 0.34649(17) 0.0541(17) Uani 1 1 d .
H32 H -0.7938 -0.1421 0.3279 0.065 Uiso 1 1 calc R
C33 C -0.8085(5) -0.2533(5) 0.38059(18) 0.0539(15) Uani 1 1 d .
H33 H -0.8806 -0.2196 0.3851 0.065 Uiso 1 1 calc R
C34 C -0.7506(5) -0.3512(6) 0.40802(17) 0.0498(15) Uani 1 1 d .
H34 H -0.7854 -0.3811 0.4308 0.060 Uiso 1 1 calc R
C35 C -0.6457(5) -0.4039(5) 0.40257(15) 0.0441(14) Uani 1 1 d .
H35 H -0.6098 -0.4691 0.4212 0.053 Uiso 1 1 calc R
S1 S 0.21574(15) 0.01947(16) 0.23637(4) 0.0519(4) Uani 1 1 d .
O7 O 0.2051(4) 0.1166(4) 0.20314(11) 0.0751(14) Uani 1 1 d .
O5 O 0.3291(4) -0.0417(5) 0.24462(13) 0.0780(15) Uani 1 1 d .
O6 O 0.1639(5) 0.0592(5) 0.27263(12) 0.0825(16) Uani 1 1 d .
C36 C 0.1300(9) -0.1275(9) 0.2162(2) 0.092(3) Uani 1 1 d .
F1 F 0.1660(6) -0.1748(6) 0.18130(14) 0.127(2) Uani 1 1 d .
F2 F 0.0222(4) -0.0930(7) 0.20658(19) 0.154(3) Uani 1 1 d .
F3 F 0.1352(7) -0.2301(5) 0.24311(17) 0.157(3) Uani 1 1 d .
O4 O -0.2141(3) -0.1709(4) 0.44122(10) 0.0552(11) Uani 1 1 d .
H1 H -0.208(4) -0.331(5) 0.3636(14) 0.036(15) Uiso 1 1 d .

loop_
_atom_site_aniso_label
_atom_site_aniso_U_11
_atom_site_aniso_U_22
_atom_site_aniso_U_33
_atom_site_aniso_U_23
_atom_site_aniso_U_13
_atom_site_aniso_U_12
Re1 0.03339(11) 0.03512(14) 0.03447(11) -0.00089(9) 0.00177(8) -0.00259(10)
O1 0.071(3) 0.048(3) 0.048(2) -0.0042(18) -0.013(2) -0.017(2)
O2 0.056(3) 0.088(4) 0.056(2) -0.002(2) 0.017(2) -0.009(2)
O3 0.061(3) 0.055(3) 0.110(4) 0.017(3) -0.007(3) 0.021(2)
N1 0.037(2) 0.040(3) 0.035(2) -0.0017(18) 0.0013(18) -0.009(2)
N2 0.039(2) 0.025(2) 0.035(2) -0.0049(16) 0.0009(19) -0.0001(19)
N3 0.034(2) 0.037(3) 0.034(2) -0.0067(17) -0.0021(19) -0.005(2)
N4 0.047(3) 0.041(3) 0.032(2) -0.0042(18) 0.011(2) -0.010(2)
N5 0.059(3) 0.058(4) 0.042(2) 0.012(2) 0.012(2) 0.005(3)
C1 0.038(3) 0.049(4) 0.052(3) 0.006(3) 0.007(3) 0.006(3)
C2 0.045(3) 0.038(4) 0.045(3) -0.005(2) -0.006(3) -0.003(3)
C3 0.051(4) 0.046(4) 0.055(3) -0.006(3) 0.003(3) -0.004(3)
C4 0.062(4) 0.043(4) 0.033(3) 0.003(2) -0.003(3) -0.022(3)
C5 0.069(4) 0.051(4) 0.032(3) -0.004(2) 0.006(3) -0.030(3)
C6 0.060(4) 0.062(4) 0.040(3) -0.018(3) 0.022(3) -0.030(3)
C7 0.050(4) 0.055(4) 0.038(3) -0.013(2) 0.009(3) -0.018(3)
C8 0.035(3) 0.041(4) 0.035(2) -0.006(2) 0.007(2) -0.013(2)
C9 0.032(3) 0.037(3) 0.039(3) -0.011(2) 0.005(2) -0.009(2)
C10 0.033(3) 0.041(4) 0.054(3) -0.010(2) -0.001(3) -0.002(2)
C11 0.043(3) 0.035(4) 0.050(3) -0.012(2) -0.008(3) 0.003(3)
C12 0.048(3) 0.037(4) 0.043(3) -0.005(2) -0.009(3) -0.011(3)
C13 0.039(3) 0.032(3) 0.034(2) 0.000(2) 0.007(2) -0.002(2)
C14 0.046(4) 0.073(5) 0.057(4) -0.022(3) 0.021(3) -0.019(3)
C15 0.037(3) 0.053(4) 0.069(4) -0.015(3) 0.001(3) -0.001(3)
C16 0.109(6) 0.072(5) 0.039(3) 0.011(3) 0.018(3) -0.035(4)
C17 0.082(5) 0.107(6) 0.060(4) -0.018(4) 0.036(4) -0.034(5)
C18 0.051(3) 0.054(4) 0.074(4) -0.011(3) -0.008(3) 0.015(3)
C19 0.066(4) 0.048(4) 0.056(3) 0.009(3) -0.007(3) 0.003(3)
C20 0.034(3) 0.036(3) 0.036(2) 0.000(2) 0.002(2) -0.001(2)
C21 0.036(3) 0.037(3) 0.039(3) -0.005(2) 0.002(2) 0.003(2)
C22 0.048(3) 0.058(4) 0.036(3) -0.009(2) 0.001(2) -0.019(3)
C23 0.059(4) 0.070(5) 0.034(3) -0.001(2) 0.003(3) -0.021(3)
C24 0.048(3) 0.058(4) 0.032(3) -0.002(2) 0.005(2) -0.012(3)
C25 0.030(3) 0.038(3) 0.038(3) -0.007(2) 0.000(2) 0.002(2)
C26 0.041(3) 0.038(3) 0.044(3) 0.000(2) 0.005(2) -0.006(3)
C27 0.044(3) 0.041(4) 0.052(3) -0.001(2) 0.007(3) -0.006(3)
C28 0.042(3) 0.046(4) 0.039(3) -0.003(2) 0.004(2) -0.008(3)
C29 0.046(4) 0.065(4) 0.047(3) 0.000(3) 0.008(3) 0.001(3)
C30 0.037(3) 0.035(3) 0.040(3) -0.005(2) 0.002(2) -0.006(2)
C31 0.047(3) 0.047(4) 0.051(3) 0.006(3) 0.002(3) -0.001(3)
C32 0.054(4) 0.065(4) 0.042(3) 0.006(3) 0.001(3) 0.008(3)
C33 0.049(3) 0.052(4) 0.062(3) -0.003(3) 0.011(3) 0.001(3)
C34 0.051(4) 0.044(4) 0.055(3) 0.001(3) 0.011(3) -0.009(3)
C35 0.049(3) 0.038(4) 0.044(3) -0.003(2) -0.001(3) -0.003(3)
S1 0.0625(10) 0.0530(11) 0.0410(7) 0.0099(6) 0.0093(7) -0.0044(8)
O7 0.099(4) 0.072(3) 0.058(2) 0.032(2) 0.024(2) 0.016(3)
O5 0.066(3) 0.086(4) 0.079(3) 0.021(2) -0.003(3) 0.011(3)
O6 0.112(4) 0.086(4) 0.057(3) -0.007(2) 0.040(3) -0.023(3)
C36 0.118(8) 0.098(7) 0.059(4) 0.002(4) 0.005(5) -0.040(6)
F1 0.164(6) 0.136(4) 0.083(3) -0.042(3) 0.020(3) -0.046(4)
F2 0.063(3) 0.254(7) 0.140(5) -0.026(4) -0.002(4) -0.042(4)
F3 0.251(8) 0.112(5) 0.103(4) 0.010(3) 0.001(5) -0.102(5)
O4 0.057(3) 0.071(3) 0.040(2) -0.0134(18) 0.0172(18) -0.021(2)

loop_
_atom_type_symbol
_atom_type_description
_atom_type_scat_dispersion_real
_atom_type_scat_dispersion_imag
_atom_type_scat_source
Re Re -1.0185 7.2310 'International Tables Vol C Tables 4.2.6.8 and 6.1.1.4'
O O 0.0106 0.0060 'International Tables Vol C Tables 4.2.6.8 and 6.1.1.4'
N N 0.0061 0.0033 'International Tables Vol C Tables 4.2.6.8 and 6.1.1.4'
C C 0.0033 0.0016 'International Tables Vol C Tables 4.2.6.8 and 6.1.1.4'
S S 0.1246 0.1234 'International Tables Vol C Tables 4.2.6.8 and 6.1.1.4'
F F 0.0171 0.0103 'International Tables Vol C Tables 4.2.6.8 and 6.1.1.4'
H H 0.0000 0.0000 'International Tables Vol C Tables 4.2.6.8 and 6.1.1.4'

loop_
_geom_angle_atom_site_label_1
_geom_angle_atom_site_label_2
_geom_angle_atom_site_label_3
_geom_angle
C2 Re1 C1 86.0(2)
C2 Re1 C3 87.6(2)
C1 Re1 C3 89.0(2)
C2 Re1 N1 173.62(18)
C1 Re1 N1 93.8(2)
C3 Re1 N1 98.8(2)
C2 Re1 N2 98.61(19)
C1 Re1 N2 91.73(18)
C3 Re1 N2 173.8(2)
N1 Re1 N2 75.02(15)
C2 Re1 N3 93.50(18)
C1 Re1 N3 178.12(18)
C3 Re1 N3 92.78(19)
N1 Re1 N3 86.49(15)
N2 Re1 N3 86.55(14)
C4 N1 C8 116.8(5)
C4 N1 Re1 127.0(4)
C8 N1 Re1 116.2(3)
C13 N2 C9 118.8(4)
C13 N2 Re1 125.4(4)
C9 N2 Re1 115.5(3)
C20 N3 C24 117.8(4)
C20 N3 Re1 121.0(3)
C24 N3 Re1 121.1(4)
C25 N4 C26 123.4(4)
C31 N5 C29 108.7(4)
O1 C1 Re1 177.7(5)
O2 C2 Re1 178.3(5)
O3 C3 Re1 178.9(5)
N1 C4 C5 124.6(6)
C6 C5 C4 118.5(5)
C6 C5 C16 123.2(6)
C4 C5 C16 118.3(6)
C5 C6 C7 118.0(6)
C5 C6 C17 121.7(6)
C7 C6 C17 120.2(6)
C8 C7 C14 118.3(5)
C8 C7 C6 118.5(6)
C14 C7 C6 123.2(6)
N1 C8 C7 123.5(5)
N1 C8 C9 115.5(5)
C7 C8 C9 121.1(5)
N2 C9 C10 122.5(5)
N2 C9 C8 117.6(5)
C10 C9 C8 119.9(5)
C9 C10 C11 117.6(5)
C9 C10 C15 117.7(5)
C11 C10 C15 124.7(5)
C12 C11 C10 118.5(5)
C12 C11 C18 121.1(5)
C10 C11 C18 120.4(6)
C11 C12 C13 119.7(5)
C11 C12 C19 122.7(5)
C13 C12 C19 117.6(6)
N2 C13 C12 122.8(5)
C15 C14 C7 121.2(6)
C14 C15 C10 121.8(6)
N3 C20 C21 123.8(5)
C20 C21 C22 117.1(5)
C20 C21 C25 117.4(4)
C22 C21 C25 125.5(4)
C23 C22 C21 119.6(4)
C24 C23 C22 119.7(5)
N3 C24 C23 121.9(5)
O4 C25 N4 122.2(5)
O4 C25 C21 120.8(4)
N4 C25 C21 117.1(4)
N4 C26 C27 111.4(4)
C28 C27 C26 114.6(4)
C29 C28 C30 106.5(5)
C29 C28 C27 126.6(6)
C30 C28 C27 126.9(5)
C28 C29 N5 110.6(6)
C35 C30 C31 117.9(5)
C35 C30 C28 135.5(5)
C31 C30 C28 106.6(5)
C32 C31 N5 129.5(5)
C32 C31 C30 122.9(6)
N5 C31 C30 107.6(5)
C31 C32 C33 117.9(5)
C32 C33 C34 119.4(6)
C35 C34 C33 122.4(6)
C34 C35 C30 119.4(5)
O7 S1 O6 116.2(3)
O7 S1 O5 113.4(3)
O6 S1 O5 115.4(3)
O7 S1 C36 104.3(3)
O6 S1 C36 103.4(4)
O5 S1 C36 101.8(4)
F2 C36 F3 108.1(9)
F2 C36 F1 106.6(6)
F3 C36 F1 108.4(8)
F2 C36 S1 111.3(7)
F3 C36 S1 111.6(5)
F1 C36 S1 110.6(7)

loop_
_geom_bond_atom_site_label_1
_geom_bond_atom_site_label_2
_geom_bond_distance
Re1 C2 1.888(7)
Re1 C1 1.924(6)
Re1 C3 1.930(6)
Re1 N1 2.179(5)
Re1 N2 2.185(4)
Re1 N3 2.253(3)
O1 C1 1.144(6)
O2 C2 1.180(8)
O3 C3 1.148(6)
N1 C4 1.331(6)
N1 C8 1.366(6)
N2 C13 1.325(6)
N2 C9 1.349(7)
N3 C20 1.336(6)
N3 C24 1.351(6)
N4 C25 1.335(6)
N4 C26 1.454(6)
N5 C31 1.371(9)
N5 C29 1.379(7)
C4 C5 1.399(9)
C5 C6 1.387(9)
C5 C16 1.517(7)
C6 C7 1.432(8)
C6 C17 1.507(8)
C7 C8 1.379(8)
C7 C14 1.430(8)
C8 C9 1.445(7)
C9 C10 1.397(7)
C10 C11 1.432(8)
C10 C15 1.439(8)
C11 C12 1.363(8)
C11 C18 1.511(6)
C12 C13 1.395(6)
C12 C19 1.511(7)
C14 C15 1.353(8)
C20 C21 1.382(6)
C21 C22 1.386(7)
C21 C25 1.489(7)
C22 C23 1.375(7)
C23 C24 1.364(6)
C25 O4 1.235(6)
C26 C27 1.527(6)
C27 C28 1.484(6)
C28 C29 1.353(7)
C28 C30 1.445(7)
C30 C35 1.393(8)
C30 C31 1.418(7)
C31 C32 1.371(9)
C32 C33 1.393(9)
C33 C34 1.403(7)
C34 C35 1.356(7)
S1 O7 1.415(4)
S1 O6 1.437(5)
S1 O5 1.441(4)
S1 C36 1.800(8)
C36 F2 1.299(11)
C36 F3 1.309(8)
C36 F1 1.332(11)
